data_9015939
loop_
_publ_author_name
'Nakatsuka, A.'
'Okada, H.'
'Fujiwara, K.'
'Nakayama, N.'
'Mizota, T.'

_publ_section_title
;
 Crystallographic configurations of water molecules and exchangeable cations in a
 hydrated natural CHA-zeolite (chabazite)
;
_journal_name_full 'Microporous and Mesoporous Materials'
_journal_page_first 188
_journal_page_last 195
_journal_paper_doi 10.1016/j.micromeso.2006.12.032
_journal_volume 102
_journal_year 2007
_chemical_compound_source 'Komuro, Ohhito, Shizuoka Prefecture, Japan'
_chemical_formula_sum 'Al3.396 Ca1.568 H24.942 Na0.492 O36.471 Si8.556'
_chemical_name_mineral Chabazite-Ca
_space_group_IT_number 166
_symmetry_space_group_name_Hall '-P 3* 2'
_symmetry_space_group_name_H-M 'R -3 m :R'
_cell_angle_alpha 94.369
_cell_angle_beta 94.369
_cell_angle_gamma 94.369
_cell_formula_units_Z 1
_cell_length_a 9.3943
_cell_length_b 9.3943
_cell_length_c 9.3943
_cell_volume 821.455
_database_code_amcsd 0017694
_exptl_crystal_density_diffrn 2.051
_cod_original_cell_volume 821.456
_cod_original_sg_symbol_H-M 'R -3 m'
_cod_original_formula_sum 'Ca1.568 Na.492 Al3.396 Si8.556 O36.471 H24.942'
_cod_database_code 9015939

loop_
_space_group_symop_operation_xyz
x,y,z
-x,-z,-y
-z,-x,-y
y,x,z
y,z,x
-z,-y,-x
-x,-y,-z
x,z,y
z,x,y
-y,-x,-z
-y,-z,-x
z,y,x

loop_
_atom_site_aniso_label
_atom_site_aniso_U_11
_atom_site_aniso_U_22
_atom_site_aniso_U_33
_atom_site_aniso_U_12
_atom_site_aniso_U_13
_atom_site_aniso_U_23
Ca1 0.07900 0.07900 0.07900 -0.01500 -0.01500 -0.01500
Na1 0.07900 0.07900 0.07900 -0.01500 -0.01500 -0.01500
Ca2 0.04000 0.04000 0.06400 -0.01700 0.00800 0.00800
Na2 0.04000 0.04000 0.06400 -0.01700 0.00800 0.00800
Ca3 0.06100 0.06100 0.06100 0.02200 0.02200 0.02200
Na3 0.06100 0.06100 0.06100 0.02200 0.02200 0.02200
Ca4 0.16000 0.16000 0.16000 -0.04000 -0.04000 -0.04000
Na4 0.16000 0.16000 0.16000 -0.04000 -0.04000 -0.04000
Al 0.01118 0.00953 0.01586 0.00102 0.00117 -0.00056
Si 0.01118 0.00953 0.01586 0.00102 0.00117 -0.00056
O1 0.03060 0.03060 0.04170 -0.00290 -0.01070 -0.01070
O2 0.03560 0.03560 0.01490 0.00760 0.00220 0.00220
O3 0.02270 0.02270 0.05940 0.00840 0.00340 0.00340
O4 0.03130 0.03130 0.03880 0.01310 0.00570 0.00570
Wat1 0.23000 0.42000 0.29000 -0.24000 0.06000 -0.01000
Wat2 0.10200 0.13300 0.13300 -0.04400 -0.04400 0.04400
Wat3 0.07000 0.07000 0.07000 -0.01800 -0.01800 -0.01800
Wat4 0.51000 0.51000 0.10000 -0.01000 0.13000 0.13000
Wat5 0.42000 0.42000 0.34000 0.36000 -0.19000 -0.19000

loop_
_atom_site_label
_atom_site_fract_x
_atom_site_fract_y
_atom_site_fract_z
_atom_site_occupancy
_atom_site_U_iso_or_equiv
_atom_site_type_symbol
_atom_site_attached_hydrogens
Ca1 0.40700 0.40700 0.40700 0.29300 0.08203 Ca 0
Na1 0.40700 0.40700 0.40700 0.09200 0.08203 Na 0
Ca2 0.58310 0.58310 0.23110 0.11100 0.04863 Ca 0
Na2 0.58310 0.58310 0.23110 0.03500 0.04863 Na 0
Ca3 0.20890 0.20890 0.20890 0.13200 0.05877 Ca 0
Na3 0.20890 0.20890 0.20890 0.04100 0.05877 Na 0
Ca4 0.00000 0.00000 0.00000 0.05200 0.16971 Ca 0
Na4 0.00000 0.00000 0.00000 0.01600 0.16971 Na 0
Al 0.10460 0.33312 0.87654 0.28300 0.01226 Al 0
Si 0.10460 0.33312 0.87654 0.71300 0.01226 Si 0
O1 0.26125 -0.26125 0.00000 1.00000 0.03599 O 0
O2 0.15197 -0.15197 0.50000 1.00000 0.02843 O 0
O3 0.25347 0.25347 0.89240 1.00000 0.03459 O 0
O4 0.02591 0.02591 0.32385 1.00000 0.03301 O 0
Wat1 0.80900 0.67200 0.51700 0.34500 0.32676 O 2
Wat2 0.50000 0.50000 0.00000 0.75900 0.12614 O 2
Wat3 0.25380 0.25380 0.25380 0.55500 0.07384 O 2
Wat4 0.31100 0.31100 0.56100 0.41800 0.36096 O 2
Wat5 0.36430 -0.36430 0.50000 0.40600 0.39642 O 2

loop_
_cod_changelog_entry_id
_cod_changelog_entry_author
_cod_changelog_entry_date
_cod_changelog_entry_text
1
;cod-tools version 3.8.0
Id: cif_guess_AMCSD_atom_types 9574 2023-05-10 09:00:05Z saulius
;
2023-05-10T18:56:33+03:00
;Derived atom types and hydrogen counts
from atom names that follow the AMCSD naming convention
(Wat == water, O-H == hydroxyl).
;

loop_
_cod_related_entry_id
_cod_related_entry_database
_cod_related_entry_code
1 AMCSD 0017694
